data_4120250
loop_
_publ_author_name
'Jian Wang'
'Xiao-Cun Liu'
'Sheng-Qing Xia'
'Xu-Tang Tao'

_publ_section_title
;
 Ca1-xRExAg1-ySb (RE = La, Ce, Pr, Nd, Sm; 0 <=x<=1; 0 <=y<=1):
 Interesting Structural Transformation and Enhanced High-Temperature
 Thermoelectric Performance
;
_journal_name_full 'Journal of the American Chemical Society'
_journal_page_first 11840
_journal_page_last 11848
_journal_paper_doi 10.1021/ja403653m
_journal_volume 135
_journal_year 2013
_chemical_formula_sum 'Ag0.9 Ca0.84 Ce0.16 Sb'
_chemical_formula_weight 274.92
_chemical_name_systematic
; 
 ? 
;
_space_group_IT_number 186
_symmetry_cell_setting hexagonal
_symmetry_space_group_name_Hall 'P 6c -2c'
_symmetry_space_group_name_H-M 'P 63 m c'
_atom_sites_solution_primary direct
_atom_sites_solution_secondary difmap
_audit_creation_method SHELXL-97
_cell_angle_alpha 90.00
_cell_angle_beta 90.00
_cell_angle_gamma 120.00
_cell_formula_units_Z 2
_cell_length_a 4.7023(6)
_cell_length_b 4.7023(6)
_cell_length_c 7.7951(11)
_cell_measurement_reflns_used 169
_cell_measurement_temperature 293(2)
_cell_measurement_theta_max 28.27
_cell_measurement_theta_min 5.01
_cell_volume 149.27(3)
_computing_cell_refinement 'APEX2 Software Suite (Bruker,2005)'
_computing_data_collection 'APEX2 Software Suite (Bruker,2005)'
_computing_data_reduction 'APEX2 Software Suite (Bruker,2005)'
_computing_molecular_graphics 'SHELXTL (Bruker, 1997)'
_computing_publication_material 'SHELXL-97 (Sheldrick, 1997)'
_computing_structure_refinement 'SHELXL-97 (Sheldrick, 1997)'
_computing_structure_solution 'SHELXS-97 (Sheldrick, 1990)'
_diffrn_ambient_temperature 293(2)
_diffrn_measured_fraction_theta_full 0.926
_diffrn_measured_fraction_theta_max 0.926
_diffrn_measurement_device_type 'Bruker APEX2 CCD area-detector diffractometer'
_diffrn_measurement_method '\w scans'
_diffrn_radiation_monochromator graphite
_diffrn_radiation_source 'fine-focus sealed tube'
_diffrn_radiation_type MoK\a
_diffrn_radiation_wavelength 0.71073
_diffrn_reflns_av_R_equivalents 0.0256
_diffrn_reflns_av_sigmaI/netI 0.0139
_diffrn_reflns_limit_h_max 6
_diffrn_reflns_limit_h_min -6
_diffrn_reflns_limit_k_max 6
_diffrn_reflns_limit_k_min -6
_diffrn_reflns_limit_l_max 10
_diffrn_reflns_limit_l_min -9
_diffrn_reflns_number 1624
_diffrn_reflns_theta_full 28.27
_diffrn_reflns_theta_max 28.27
_diffrn_reflns_theta_min 5.01
_diffrn_standards_decay_% 0
_diffrn_standards_interval_count 0
_diffrn_standards_interval_time 0
_diffrn_standards_number 0
_exptl_absorpt_coefficient_mu 18.441
_exptl_absorpt_correction_T_max 0.8371
_exptl_absorpt_correction_T_min 0.6077
_exptl_absorpt_correction_type multi-scan
_exptl_absorpt_process_details 'APEX2 Software Suite (Bruker,2005)'
_exptl_crystal_colour Black
_exptl_crystal_density_diffrn 6.117
_exptl_crystal_description Block
_exptl_crystal_F_000 239
_exptl_crystal_size_max 0.03
_exptl_crystal_size_mid 0.02
_exptl_crystal_size_min 0.01
_refine_diff_density_max 1.186
_refine_diff_density_min -2.049
_refine_diff_density_rms 0.199
_refine_ls_abs_structure_details 'Flack H D (1983), Acta Cryst. A39, 876-881'
_refine_ls_abs_structure_Flack 0.44(18)
_refine_ls_extinction_coef 0.018(3)
_refine_ls_extinction_expression Fc^*^=kFc[1+0.001xFc^2^\l^3^/sin(2\q)]^-1/4^
_refine_ls_extinction_method SHELXL
_refine_ls_goodness_of_fit_ref 1.178
_refine_ls_matrix_type full
_refine_ls_number_parameters 14
_refine_ls_number_reflns 169
_refine_ls_number_restraints 1
_refine_ls_restrained_S_all 1.175
_refine_ls_R_factor_all 0.0207
_refine_ls_R_factor_gt 0.0194
_refine_ls_shift/su_max 0.000
_refine_ls_shift/su_mean 0.000
_refine_ls_structure_factor_coef Fsqd
_refine_ls_weighting_details 'calc w=1/[\s^2^(Fo^2^)+(0.0281P)^2^+0.4901P] where P=(Fo^2^+2Fc^2^)/3'
_refine_ls_weighting_scheme calc
_refine_ls_wR_factor_gt 0.0492
_refine_ls_wR_factor_ref 0.0499
_reflns_number_gt 155
_reflns_number_total 169
_reflns_threshold_expression >2sigma(I)
_cod_data_source_file ja403653m_si_002_3.cif
_cod_data_source_block CaCeAgSb
_cod_original_formula_sum 'Ag0.90 Ca0.84 Ce0.16 Sb'
_cod_database_code 4120250

loop_
_symmetry_equiv_pos_as_xyz
'x, y, z'
'-y, x-y, z'
'-x+y, -x, z'
'-x, -y, z+1/2'
'y, -x+y, z+1/2'
'x-y, x, z+1/2'
'-y, -x, z'
'-x+y, y, z'
'x, x-y, z'
'y, x, z+1/2'
'x-y, -y, z+1/2'
'-x, -x+y, z+1/2'

loop_
_atom_site_label
_atom_site_type_symbol
_atom_site_fract_x
_atom_site_fract_y
_atom_site_fract_z
_atom_site_U_iso_or_equiv
_atom_site_adp_type
_atom_site_occupancy
_atom_site_symmetry_multiplicity
_atom_site_calc_flag
_atom_site_refinement_flags
Ca Ca 0.0000 0.0000 0.0000(3) 0.0211(7) Uani 0.838(7) 6 d SP
Ce Ce 0.0000 0.0000 0.0000(3) 0.0211(7) Uani 0.162(7) 6 d SP
Ag Ag 0.3333 0.6667 0.7057(3) 0.0348(8) Uani 0.898(14) 6 d SP
Sb Sb 0.3333 0.6667 0.27250(5) 0.0158(3) Uani 1 6 d S

loop_
_atom_site_aniso_label
_atom_site_aniso_U_11
_atom_site_aniso_U_22
_atom_site_aniso_U_33
_atom_site_aniso_U_23
_atom_site_aniso_U_13
_atom_site_aniso_U_12
Ca 0.0260(8) 0.0260(8) 0.0113(11) 0.000 0.000 0.0130(4)
Ce 0.0260(8) 0.0260(8) 0.0113(11) 0.000 0.000 0.0130(4)
Ag 0.0136(8) 0.0136(8) 0.0771(13) 0.000 0.000 0.0068(4)
Sb 0.0119(4) 0.0119(4) 0.0235(5) 0.000 0.000 0.00596(18)

loop_
_atom_type_symbol
_atom_type_description
_atom_type_scat_dispersion_real
_atom_type_scat_dispersion_imag
_atom_type_scat_source
Ca Ca 0.2262 0.3064 'International Tables Vol C Tables 4.2.6.8 and 6.1.1.4'
Ag Ag -0.8971 1.1015 'International Tables Vol C Tables 4.2.6.8 and 6.1.1.4'
Sb Sb -0.5866 1.5461 'International Tables Vol C Tables 4.2.6.8 and 6.1.1.4'
Ce Ce -0.2486 2.6331 'International Tables Vol C Tables 4.2.6.8 and 6.1.1.4'

loop_
_geom_angle_atom_site_label_1
_geom_angle_atom_site_label_2
_geom_angle_atom_site_label_3
_geom_angle
_geom_angle_site_symmetry_1
_geom_angle_site_symmetry_3
Ag Ca Ag 96.43(7) 4_564 4_664
Ag Ca Ag 96.43(7) 4_564 4_554
Ag Ca Ag 96.43(7) 4_664 4_554
Ag Ca Sb 63.72(4) 4_564 4_564
Ag Ca Sb 129.684(13) 4_664 4_564
Ag Ca Sb 129.684(13) 4_554 4_564
Ag Ca Sb 129.684(13) 4_564 4_554
Ag Ca Sb 129.684(13) 4_664 4_554
Ag Ca Sb 63.72(4) 4_554 4_554
Sb Ca Sb 92.95(5) 4_564 4_554
Ag Ca Sb 129.684(13) 4_564 4_664
Ag Ca Sb 63.72(4) 4_664 4_664
Ag Ca Sb 129.684(13) 4_554 4_664
Sb Ca Sb 92.95(5) 4_564 4_664
Sb Ca Sb 92.95(5) 4_554 4_664
Ag Ca Sb 111.38(8) 4_564 1_545
Ag Ca Sb 49.27(3) 4_664 1_545
Ag Ca Sb 49.27(3) 4_554 1_545
Sb Ca Sb 175.10(7) 4_564 1_545
Sb Ca Sb 90.418(8) 4_554 1_545
Sb Ca Sb 90.418(9) 4_664 1_545
Ag Ca Sb 49.27(3) 4_564 .
Ag Ca Sb 49.27(3) 4_664 .
Ag Ca Sb 111.38(8) 4_554 .
Sb Ca Sb 90.418(8) 4_564 .
Sb Ca Sb 175.10(7) 4_554 .
Sb Ca Sb 90.418(8) 4_664 .
Sb Ca Sb 86.00(5) 1_545 .
Ag Ca Sb 49.27(3) 4_564 1_445
Ag Ca Sb 111.38(8) 4_664 1_445
Ag Ca Sb 49.27(3) 4_554 1_445
Sb Ca Sb 90.418(8) 4_564 1_445
Sb Ca Sb 90.418(8) 4_554 1_445
Sb Ca Sb 175.10(7) 4_664 1_445
Sb Ca Sb 86.00(5) 1_545 1_445
Sb Ca Sb 86.00(5) . 1_445
Ag Ca Ag 170.38(10) 4_564 1_544
Ag Ca Ag 89.967(14) 4_664 1_544
Ag Ca Ag 89.967(14) 4_554 1_544
Sb Ca Ag 106.66(7) 4_564 1_544
Sb Ca Ag 47.73(2) 4_554 1_544
Sb Ca Ag 47.73(2) 4_664 1_544
Sb Ca Ag 78.24(3) 1_545 1_544
Sb Ca Ag 134.308(9) . 1_544
Sb Ca Ag 134.308(9) 1_445 1_544
Ag Ca Ag 89.967(14) 4_564 1_444
Ag Ca Ag 170.38(10) 4_664 1_444
Ag Ca Ag 89.967(14) 4_554 1_444
Sb Ca Ag 47.73(2) 4_564 1_444
Sb Ca Ag 47.73(2) 4_554 1_444
Sb Ca Ag 106.66(7) 4_664 1_444
Sb Ca Ag 134.308(9) 1_545 1_444
Sb Ca Ag 134.308(9) . 1_444
Sb Ca Ag 78.24(3) 1_445 1_444
Ag Ca Ag 82.83(6) 1_544 1_444
Ag Ca Ag 89.967(14) 4_564 1_554
Ag Ca Ag 89.967(14) 4_664 1_554
Ag Ca Ag 170.38(10) 4_554 1_554
Sb Ca Ag 47.73(2) 4_564 1_554
Sb Ca Ag 106.66(7) 4_554 1_554
Sb Ca Ag 47.73(2) 4_664 1_554
Sb Ca Ag 134.308(9) 1_545 1_554
Sb Ca Ag 78.24(3) . 1_554
Sb Ca Ag 134.308(9) 1_445 1_554
Ag Ca Ag 82.83(6) 1_544 1_554
Ag Ca Ag 82.83(6) 1_444 1_554
Sb Ag Sb 116.54(3) 4_675 4_565
Sb Ag Sb 116.54(3) 4_675 4_665
Sb Ag Sb 116.54(3) 4_565 4_665
Sb Ag Ce 70.915(19) 4_675 4_565
Sb Ag Ce 70.915(19) 4_565 4_565
Sb Ag Ce 160.28(9) 4_665 4_565
Sb Ag Ca 70.915(19) 4_675 4_565
Sb Ag Ca 70.915(19) 4_565 4_565
Sb Ag Ca 160.28(9) 4_665 4_565
Ce Ag Ca 0.0 4_565 4_565
Sb Ag Ca 160.28(9) 4_675 4
Sb Ag Ca 70.915(19) 4_565 4
Sb Ag Ca 70.915(19) 4_665 4
Ce Ag Ca 96.43(7) 4_565 4
Ca Ag Ca 96.43(7) 4_565 4
Sb Ag Ce 160.28(9) 4_675 4
Sb Ag Ce 70.915(19) 4_565 4
Sb Ag Ce 70.915(19) 4_665 4
Ce Ag Ce 96.43(7) 4_565 4
Ca Ag Ce 96.43(7) 4_565 4
Ca Ag Ce 0.0 4 4
Sb Ag Ce 70.915(19) 4_675 4_665
Sb Ag Ce 160.28(9) 4_565 4_665
Sb Ag Ce 70.915(19) 4_665 4_665
Ce Ag Ce 96.43(7) 4_565 4_665
Ca Ag Ce 96.43(7) 4_565 4_665
Ca Ag Ce 96.43(7) 4 4_665
Ce Ag Ce 96.43(7) 4 4_665
Sb Ag Ca 70.915(19) 4_675 4_665
Sb Ag Ca 160.28(9) 4_565 4_665
Sb Ag Ca 70.915(19) 4_665 4_665
Ce Ag Ca 96.43(7) 4_565 4_665
Ca Ag Ca 96.43(7) 4_565 4_665
Ca Ag Ca 96.43(7) 4 4_665
Ce Ag Ca 96.43(7) 4 4_665
Ce Ag Ca 0.00(7) 4_665 4_665
Sb Ag Ca 60.22(2) 4_675 1_566
Sb Ag Ca 60.22(2) 4_565 1_566
Sb Ag Ca 128.95(8) 4_665 1_566
Ce Ag Ca 70.766(16) 4_565 1_566
Ca Ag Ca 70.766(16) 4_565 1_566
Ca Ag Ca 131.08(2) 4 1_566
Ce Ag Ca 131.08(2) 4 1_566
Ce Ag Ca 131.08(2) 4_665 1_566
Ca Ag Ca 131.08(2) 4_665 1_566
Sb Ag Ce 60.22(2) 4_675 1_566
Sb Ag Ce 60.22(2) 4_565 1_566
Sb Ag Ce 128.95(8) 4_665 1_566
Ce Ag Ce 70.766(16) 4_565 1_566
Ca Ag Ce 70.766(16) 4_565 1_566
Ca Ag Ce 131.08(2) 4 1_566
Ce Ag Ce 131.08(2) 4 1_566
Ce Ag Ce 131.08(2) 4_665 1_566
Ca Ag Ce 131.08(2) 4_665 1_566
Ca Ag Ce 0.0 1_566 1_566
Sb Ag Ca 60.22(2) 4_675 1_666
Sb Ag Ca 128.95(8) 4_565 1_666
Sb Ag Ca 60.22(2) 4_665 1_666
Ce Ag Ca 131.08(2) 4_565 1_666
Ca Ag Ca 131.08(2) 4_565 1_666
Ca Ag Ca 131.08(2) 4 1_666
Ce Ag Ca 131.08(2) 4 1_666
Ce Ag Ca 70.766(15) 4_665 1_666
Ca Ag Ca 70.766(15) 4_665 1_666
Ca Ag Ca 82.83(7) 1_566 1_666
Ce Ag Ca 82.83(7) 1_566 1_666
Ag Sb Ag 116.54(3) 4_564 4_674
Ag Sb Ag 116.54(3) 4_564 4_664
Ag Sb Ag 116.54(3) 4_674 4_664
Ag Sb Ce 72.05(4) 4_564 4_565
Ag Sb Ce 72.05(4) 4_674 4_565
Ag Sb Ce 157.71(5) 4_664 4_565
Ag Sb Ca 72.05(4) 4_564 4_565
Ag Sb Ca 72.05(4) 4_674 4_565
Ag Sb Ca 157.71(5) 4_664 4_565
Ce Sb Ca 0.0 4_565 4_565
Ag Sb Ce 157.71(5) 4_564 4_665
Ag Sb Ce 72.05(4) 4_674 4_665
Ag Sb Ce 72.05(4) 4_664 4_665
Ce Sb Ce 92.95(5) 4_565 4_665
Ca Sb Ce 92.95(5) 4_565 4_665
Ag Sb Ca 157.71(5) 4_564 4_665
Ag Sb Ca 72.05(4) 4_674 4_665
Ag Sb Ca 72.05(4) 4_664 4_665
Ce Sb Ca 92.95(5) 4_565 4_665
Ca Sb Ca 92.95(5) 4_565 4_665
Ce Sb Ca 0.00(7) 4_665 4_665
Ag Sb Ca 72.05(4) 4_564 4
Ag Sb Ca 157.71(5) 4_674 4
Ag Sb Ca 72.05(4) 4_664 4
Ce Sb Ca 92.95(5) 4_565 4
Ca Sb Ca 92.95(5) 4_565 4
Ce Sb Ca 92.95(5) 4_665 4
Ca Sb Ca 92.95(5) 4_665 4
Ag Sb Ce 72.05(4) 4_564 4
Ag Sb Ce 157.71(5) 4_674 4
Ag Sb Ce 72.05(4) 4_664 4
Ce Sb Ce 92.95(5) 4_565 4
Ca Sb Ce 92.95(5) 4_565 4
Ce Sb Ce 92.95(5) 4_665 4
Ca Sb Ce 92.95(5) 4_665 4
Ca Sb Ce 0.0 4 4
Ag Sb Ca 59.82(3) 4_564 1_565
Ag Sb Ca 59.82(3) 4_674 1_565
Ag Sb Ca 131.10(5) 4_664 1_565
Ce Sb Ca 71.193(11) 4_565 1_565
Ca Sb Ca 71.193(11) 4_565 1_565
Ce Sb Ca 131.810(8) 4_665 1_565
Ca Sb Ca 131.810(8) 4_665 1_565
Ca Sb Ca 131.810(8) 4 1_565
Ce Sb Ca 131.810(8) 4 1_565
Ag Sb Ce 59.82(3) 4_564 1_565
Ag Sb Ce 59.82(3) 4_674 1_565
Ag Sb Ce 131.10(5) 4_664 1_565
Ce Sb Ce 71.193(11) 4_565 1_565
Ca Sb Ce 71.193(11) 4_565 1_565
Ce Sb Ce 131.810(8) 4_665 1_565
Ca Sb Ce 131.810(8) 4_665 1_565
Ca Sb Ce 131.810(8) 4 1_565
Ce Sb Ce 131.810(8) 4 1_565
Ca Sb Ce 0.0 1_565 1_565

loop_
_geom_bond_atom_site_label_1
_geom_bond_atom_site_label_2
_geom_bond_distance
_geom_bond_site_symmetry_2
Ca Ag 3.1533(18) 4_564
Ca Ag 3.1533(18) 4_664
Ca Ag 3.1533(18) 4_554
Ca Sb 3.2425(13) 4_564
Ca Sb 3.2425(13) 4_554
Ca Sb 3.2425(13) 4_664
Ca Sb 3.4474(15) 1_545
Ca Sb 3.4474(15) .
Ca Sb 3.4474(15) 1_445
Ca Ag 3.554(2) 1_544
Ca Ag 3.554(2) 1_444
Ca Ag 3.554(2) 1_554
Ag Sb 2.7644(5) 4_675
Ag Sb 2.7644(5) 4_565
Ag Sb 2.7644(5) 4_665
Ag Ce 3.1533(18) 4_565
Ag Ca 3.1533(18) 4_565
Ag Ca 3.1533(18) 4
Ag Ce 3.1533(18) 4
Ag Ce 3.1533(18) 4_665
Ag Ca 3.1533(18) 4_665
Ag Ca 3.554(2) 1_566
Ag Ce 3.554(2) 1_566
Ag Ca 3.554(2) 1_666
Sb Ag 2.7644(5) 4_564
Sb Ag 2.7644(5) 4_674
Sb Ag 2.7644(5) 4_664
Sb Ce 3.2425(13) 4_565
Sb Ca 3.2425(13) 4_565
Sb Ce 3.2425(13) 4_665
Sb Ca 3.2425(13) 4_665
Sb Ca 3.2425(13) 4
Sb Ce 3.2425(13) 4
Sb Ca 3.4474(15) 1_565
Sb Ce 3.4474(15) 1_565
